data_7026455
loop_
_publ_author_name
'Aluri, Bhaskar Reddy'
'Peulecke, Normen'
'Peitz, Stephan'
'Spannenberg, Anke'
'M\"uller, Bernd H'
'Schulz, Stefan'
'Drexler, Hans-Joachim'
'Heller, Detlef'
'Al-Hazmi, Mohammed H'
'Mosa, Fuad M.'
'W\"ohl, Anina'
'M\"uller, Wolfgang'
'Rosenthal, Uwe'

_publ_section_title
;
 Coordination chemistry of new selective ethylene trimerisation ligand
 Ph2PN(iPr)P(Ph)NH(R) (R = iPr, Et) and tests in catalysis.
;
_journal_issue 34
_journal_name_full 'Dalton transactions (Cambridge, England : 2003)'
_journal_page_first 7911
_journal_page_last 7920
_journal_paper_doi 10.1039/c0dt00440e
_journal_volume 39
_journal_year 2010
_chemical_formula_sum 'C24 H30 Cl2 N2 P2 Pd'
_chemical_formula_weight 585.74
_chemical_name_systematic
;
?
;
_space_group_IT_number 14
_symmetry_cell_setting monoclinic
_symmetry_space_group_name_Hall '-P 2ybc'
_symmetry_space_group_name_H-M 'P 1 21/c 1'
_atom_sites_solution_hydrogens geom
_atom_sites_solution_primary direct
_atom_sites_solution_secondary difmap
_audit_creation_method SHELXL-97
_cell_angle_alpha 90.00
_cell_angle_beta 90.028(2)
_cell_angle_gamma 90.00
_cell_formula_units_Z 4
_cell_length_a 8.7588(3)
_cell_length_b 14.6095(3)
_cell_length_c 20.0055(6)
_cell_measurement_reflns_used 4932
_cell_measurement_temperature 200(2)
_cell_measurement_theta_max 29.62
_cell_measurement_theta_min 2.44
_cell_volume 2559.94(13)
_computing_cell_refinement 'IPDS Program Package'
_computing_data_collection 'IPDS Program Package (Stoe & Cie, 2005)'
_computing_data_reduction 'IPDS Program Package'
_computing_molecular_graphics 'XP in SHELXTL'
_computing_structure_refinement 'SHELXL-97 (Sheldrick, 2008)'
_computing_structure_solution 'SHELXS-97 (Sheldrick, 2008)'
_diffrn_ambient_temperature 200(2)
_diffrn_measured_fraction_theta_full 1.000
_diffrn_measured_fraction_theta_max 1.000
_diffrn_measurement_device_type 'STOE IPDS II'
_diffrn_measurement_method '\w scans'
_diffrn_radiation_monochromator graphite
_diffrn_radiation_source 'fine-focus sealed tube'
_diffrn_radiation_type MoK\a
_diffrn_radiation_wavelength 0.71073
_diffrn_reflns_av_R_equivalents 0.0327
_diffrn_reflns_av_sigmaI/netI 0.0227
_diffrn_reflns_limit_h_max 11
_diffrn_reflns_limit_h_min -11
_diffrn_reflns_limit_k_max 18
_diffrn_reflns_limit_k_min -18
_diffrn_reflns_limit_l_max 25
_diffrn_reflns_limit_l_min -25
_diffrn_reflns_number 37483
_diffrn_reflns_theta_full 27.50
_diffrn_reflns_theta_max 27.50
_diffrn_reflns_theta_min 2.04
_exptl_absorpt_coefficient_mu 1.073
_exptl_absorpt_correction_T_max 0.9483
_exptl_absorpt_correction_T_min 0.7375
_exptl_absorpt_correction_type numerical
_exptl_absorpt_process_details 'X-SHAPE (Stoe & Cie, 2005)'
_exptl_crystal_colour yellow
_exptl_crystal_density_diffrn 1.520
_exptl_crystal_density_method 'not measured'
_exptl_crystal_description prism
_exptl_crystal_F_000 1192
_exptl_crystal_size_max 0.35
_exptl_crystal_size_mid 0.30
_exptl_crystal_size_min 0.06
_refine_diff_density_max 0.472
_refine_diff_density_min -0.403
_refine_diff_density_rms 0.057
_refine_ls_extinction_method none
_refine_ls_goodness_of_fit_ref 1.050
_refine_ls_hydrogen_treatment mixed
_refine_ls_matrix_type full
_refine_ls_number_parameters 288
_refine_ls_number_reflns 5879
_refine_ls_number_restraints 1
_refine_ls_restrained_S_all 1.050
_refine_ls_R_factor_all 0.0395
_refine_ls_R_factor_gt 0.0266
_refine_ls_shift/su_max 0.000
_refine_ls_shift/su_mean 0.000
_refine_ls_structure_factor_coef Fsqd
_refine_ls_weighting_details 'calc w=1/[\s^2^(Fo^2^)+(0.0305P)^2^+0.2976P] where P=(Fo^2^+2Fc^2^)/3'
_refine_ls_weighting_scheme calc
_refine_ls_wR_factor_gt 0.0555
_refine_ls_wR_factor_ref 0.0578
_reflns_number_gt 4680
_reflns_number_total 5879
_reflns_threshold_expression >2sigma(I)
_cod_data_source_file c0dt00440e.txt
_cod_data_source_block 8
_cod_original_sg_symbol_H-M P2(1)/c
_cod_database_code 7026455

loop_
_symmetry_equiv_pos_as_xyz
'x, y, z'
'-x, y+1/2, -z+1/2'
'-x, -y, -z'
'x, -y-1/2, z-1/2'

loop_
_atom_site_label
_atom_site_type_symbol
_atom_site_fract_x
_atom_site_fract_y
_atom_site_fract_z
_atom_site_U_iso_or_equiv
_atom_site_adp_type
_atom_site_occupancy
_atom_site_symmetry_multiplicity
_atom_site_calc_flag
_atom_site_refinement_flags
C1 C -0.1212(2) 0.13439(15) 0.17425(11) 0.0294(4) Uani 1 1 d .
C2 C -0.0552(3) 0.07549(17) 0.12777(13) 0.0403(5) Uani 1 1 d .
H2 H 0.0312 0.0948 0.1027 0.048 Uiso 1 1 calc R
C3 C -0.1153(3) -0.01119(18) 0.11794(14) 0.0498(7) Uani 1 1 d D
H3 H -0.0720 -0.0503 0.0851 0.060 Uiso 1 1 calc R
C4 C -0.2371(3) -0.04095(17) 0.15533(12) 0.0498(7) Uani 1 1 d D
H4 H -0.2772 -0.1007 0.1487 0.060 Uiso 1 1 calc R
C5 C -0.3006(3) 0.01594(18) 0.20229(14) 0.0496(7) Uani 1 1 d D
H5 H -0.3835 -0.0052 0.2287 0.060 Uiso 1 1 calc R
C6 C -0.2452(3) 0.10374(17) 0.21156(13) 0.0388(5) Uani 1 1 d .
H6 H -0.2918 0.1431 0.2434 0.047 Uiso 1 1 calc R
C7 C 0.3267(2) 0.23614(14) 0.07174(11) 0.0278(4) Uani 1 1 d .
C8 C 0.4123(3) 0.16236(16) 0.09458(12) 0.0369(5) Uani 1 1 d .
H8 H 0.4094 0.1456 0.1404 0.044 Uiso 1 1 calc R
C9 C 0.5019(3) 0.11348(19) 0.05009(13) 0.0471(6) Uani 1 1 d .
H9 H 0.5619 0.0637 0.0656 0.057 Uiso 1 1 calc R
C10 C 0.5041(3) 0.13673(19) -0.01653(13) 0.0448(6) Uani 1 1 d .
H10 H 0.5653 0.1026 -0.0468 0.054 Uiso 1 1 calc R
C11 C 0.4184(3) 0.20902(18) -0.03961(12) 0.0383(5) Uani 1 1 d .
H11 H 0.4188 0.2238 -0.0858 0.046 Uiso 1 1 calc R
C12 C 0.3318(2) 0.26005(16) 0.00434(11) 0.0339(5) Uani 1 1 d .
H12 H 0.2758 0.3114 -0.0113 0.041 Uiso 1 1 calc R
C13 C 0.2633(2) 0.41800(15) 0.11773(11) 0.0287(4) Uani 1 1 d .
C14 C 0.4159(3) 0.44079(17) 0.10884(14) 0.0442(6) Uani 1 1 d .
H14 H 0.4901 0.3939 0.1038 0.053 Uiso 1 1 calc R
C15 C 0.4599(3) 0.53150(19) 0.10739(16) 0.0528(7) Uani 1 1 d .
H15 H 0.5646 0.5469 0.1022 0.063 Uiso 1 1 calc R
C16 C 0.3528(3) 0.59936(17) 0.11346(14) 0.0471(6) Uani 1 1 d .
H16 H 0.3835 0.6617 0.1122 0.057 Uiso 1 1 calc R
C17 C 0.2007(3) 0.57747(18) 0.12142(15) 0.0492(7) Uani 1 1 d .
H17 H 0.1266 0.6247 0.1249 0.059 Uiso 1 1 calc R
C18 C 0.1563(3) 0.48725(17) 0.12432(13) 0.0407(6) Uani 1 1 d .
H18 H 0.0518 0.4724 0.1309 0.049 Uiso 1 1 calc R
C19 C -0.1461(2) 0.38401(16) 0.26835(11) 0.0319(5) Uani 1 1 d .
H19 H -0.0342 0.3970 0.2709 0.038 Uiso 1 1 calc R
C20 C -0.2021(3) 0.3618(2) 0.33799(12) 0.0454(6) Uani 1 1 d .
H20A H -0.3104 0.3452 0.3362 0.068 Uiso 1 1 calc R
H20B H -0.1890 0.4155 0.3668 0.068 Uiso 1 1 calc R
H20C H -0.1431 0.3105 0.3561 0.068 Uiso 1 1 calc R
C21 C -0.2251(3) 0.46801(18) 0.24075(15) 0.0501(6) Uani 1 1 d .
H21A H -0.1827 0.4828 0.1967 0.075 Uiso 1 1 calc R
H21B H -0.2090 0.5197 0.2712 0.075 Uiso 1 1 calc R
H21C H -0.3347 0.4559 0.2365 0.075 Uiso 1 1 calc R
C22 C -0.0587(2) 0.30850(18) 0.05048(11) 0.0363(5) Uani 1 1 d .
H22 H -0.0010 0.3580 0.0270 0.044 Uiso 1 1 calc R
C23 C -0.0702(3) 0.2272(2) 0.00369(13) 0.0520(7) Uani 1 1 d .
H23A H 0.0315 0.2008 -0.0031 0.078 Uiso 1 1 calc R
H23B H -0.1116 0.2473 -0.0394 0.078 Uiso 1 1 calc R
H23C H -0.1378 0.1810 0.0232 0.078 Uiso 1 1 calc R
C24 C -0.2175(3) 0.3438(3) 0.06525(14) 0.0615(9) Uani 1 1 d .
H24A H -0.2750 0.2971 0.0898 0.092 Uiso 1 1 calc R
H24B H -0.2700 0.3576 0.0232 0.092 Uiso 1 1 calc R
H24C H -0.2105 0.3995 0.0923 0.092 Uiso 1 1 calc R
Cl1 Cl 0.14094(6) 0.19736(5) 0.34182(3) 0.04026(14) Uani 1 1 d .
Cl2 Cl 0.45891(5) 0.27154(4) 0.25802(3) 0.03864(14) Uani 1 1 d .
N1 N -0.1686(2) 0.30463(13) 0.22487(9) 0.0295(4) Uani 1 1 d .
N2 N 0.02298(18) 0.28709(13) 0.11406(8) 0.0277(4) Uani 1 1 d .
P1 P -0.03585(5) 0.24511(4) 0.18924(2) 0.02394(10) Uani 1 1 d .
P2 P 0.21099(5) 0.30031(4) 0.12985(3) 0.02414(11) Uani 1 1 d .
Pd1 Pd 0.196830(14) 0.250808(12) 0.233561(7) 0.02268(5) Uani 1 1 d .
H1 H -0.250(4) 0.290(2) 0.2183(15) 0.058(9) Uiso 1 1 d .

loop_
_atom_site_aniso_label
_atom_site_aniso_U_11
_atom_site_aniso_U_22
_atom_site_aniso_U_33
_atom_site_aniso_U_23
_atom_site_aniso_U_13
_atom_site_aniso_U_12
C1 0.0242(9) 0.0313(11) 0.0327(11) 0.0009(9) -0.0080(8) -0.0008(8)
C2 0.0356(12) 0.0369(13) 0.0484(14) -0.0065(11) -0.0040(10) 0.0036(10)
C3 0.0568(16) 0.0356(14) 0.0570(17) -0.0107(12) -0.0163(13) 0.0102(12)
C4 0.0554(16) 0.0302(13) 0.0638(18) 0.0079(12) -0.0280(14) -0.0073(11)
C5 0.0483(15) 0.0419(15) 0.0586(18) 0.0136(13) -0.0096(13) -0.0132(12)
C6 0.0375(12) 0.0377(13) 0.0410(13) 0.0050(11) 0.0001(10) -0.0070(10)
C7 0.0233(9) 0.0289(12) 0.0312(10) -0.0001(8) 0.0028(7) -0.0015(8)
C8 0.0389(12) 0.0382(13) 0.0334(12) 0.0006(10) 0.0031(9) 0.0078(10)
C9 0.0484(14) 0.0463(15) 0.0466(15) -0.0026(12) 0.0040(11) 0.0169(12)
C10 0.0439(13) 0.0493(15) 0.0412(14) -0.0120(12) 0.0109(11) 0.0062(11)
C11 0.0364(11) 0.0475(14) 0.0309(12) -0.0018(11) 0.0053(9) -0.0059(11)
C12 0.0327(10) 0.0358(13) 0.0331(11) 0.0028(10) 0.0046(8) 0.0016(9)
C13 0.0265(10) 0.0298(11) 0.0299(11) 0.0020(9) 0.0012(8) 0.0009(8)
C14 0.0267(11) 0.0343(13) 0.0716(18) 0.0034(12) 0.0027(11) -0.0001(9)
C15 0.0374(13) 0.0427(15) 0.078(2) 0.0094(14) -0.0003(13) -0.0121(11)
C16 0.0616(17) 0.0297(12) 0.0500(16) 0.0046(11) 0.0023(13) -0.0056(11)
C17 0.0567(16) 0.0344(13) 0.0566(17) 0.0080(12) 0.0158(13) 0.0122(11)
C18 0.0344(12) 0.0383(13) 0.0494(15) 0.0056(11) 0.0129(10) 0.0057(10)
C19 0.0237(9) 0.0366(12) 0.0356(12) -0.0055(9) 0.0012(8) -0.0030(8)
C20 0.0467(14) 0.0561(16) 0.0333(13) -0.0073(12) 0.0027(10) -0.0113(12)
C21 0.0548(15) 0.0380(14) 0.0577(17) 0.0004(13) 0.0004(13) 0.0030(12)
C22 0.0298(10) 0.0528(15) 0.0262(11) 0.0044(10) -0.0037(8) 0.0002(10)
C23 0.0535(15) 0.069(2) 0.0337(13) -0.0032(12) -0.0086(11) -0.0089(13)
C24 0.0388(14) 0.108(3) 0.0379(15) 0.0038(15) -0.0086(11) 0.0220(15)
Cl1 0.0380(3) 0.0550(4) 0.0278(3) 0.0065(3) -0.0002(2) -0.0069(3)
Cl2 0.0188(2) 0.0538(4) 0.0433(3) -0.0039(2) -0.0044(2) -0.0012(2)
N1 0.0194(8) 0.0359(10) 0.0333(10) -0.0046(8) 0.0009(7) -0.0019(7)
N2 0.0203(7) 0.0388(9) 0.0240(8) 0.0021(7) -0.0013(6) -0.0013(7)
P1 0.0179(2) 0.0294(2) 0.0246(2) -0.0005(2) -0.00132(16) -0.0013(2)
P2 0.0184(2) 0.0289(3) 0.0252(3) 0.0011(2) 0.00157(18) 0.00070(19)
Pd1 0.01752(7) 0.02702(8) 0.02349(7) -0.00084(7) -0.00168(5) -0.00041(6)

loop_
_atom_type_symbol
_atom_type_description
_atom_type_scat_dispersion_real
_atom_type_scat_dispersion_imag
_atom_type_scat_source
C C 0.0033 0.0016 'International Tables Vol C Tables 4.2.6.8 and 6.1.1.4'
H H 0.0000 0.0000 'International Tables Vol C Tables 4.2.6.8 and 6.1.1.4'
N N 0.0061 0.0033 'International Tables Vol C Tables 4.2.6.8 and 6.1.1.4'
P P 0.1023 0.0942 'International Tables Vol C Tables 4.2.6.8 and 6.1.1.4'
Cl Cl 0.1484 0.1585 'International Tables Vol C Tables 4.2.6.8 and 6.1.1.4'
Pd Pd -0.9988 1.0072 'International Tables Vol C Tables 4.2.6.8 and 6.1.1.4'

loop_
_geom_angle_atom_site_label_1
_geom_angle_atom_site_label_2
_geom_angle_atom_site_label_3
_geom_angle
C6 C1 C2 118.9(2)
C6 C1 P1 121.44(18)
C2 C1 P1 119.49(17)
C3 C2 C1 120.1(2)
C4 C3 C2 120.5(2)
C5 C4 C3 119.7(2)
C4 C5 C6 120.7(2)
C5 C6 C1 120.0(2)
C8 C7 C12 119.7(2)
C8 C7 P2 119.60(17)
C12 C7 P2 120.74(16)
C9 C8 C7 119.6(2)
C10 C9 C8 120.3(2)
C9 C10 C11 120.4(2)
C10 C11 C12 120.1(2)
C11 C12 C7 119.9(2)
C18 C13 C14 119.2(2)
C18 C13 P2 120.90(17)
C14 C13 P2 119.51(17)
C15 C14 C13 120.1(2)
C16 C15 C14 120.1(2)
C15 C16 C17 120.2(2)
C18 C17 C16 120.0(2)
C17 C18 C13 120.3(2)
N1 C19 C20 109.54(19)
N1 C19 C21 111.4(2)
C20 C19 C21 111.2(2)
N2 C22 C24 110.21(19)
N2 C22 C23 113.2(2)
C24 C22 C23 109.1(2)
C19 N1 P1 126.26(14)
C22 N2 P2 127.08(14)
C22 N2 P1 133.06(14)
P2 N2 P1 99.87(9)
N1 P1 N2 114.40(10)
N1 P1 C1 104.89(10)
N2 P1 C1 107.51(10)
N1 P1 Pd1 117.58(7)
N2 P1 Pd1 93.50(6)
C1 P1 Pd1 118.59(7)
N1 P1 P2 129.32(7)
N2 P1 P2 39.83(5)
C1 P1 P2 123.14(8)
Pd1 P1 P2 53.667(16)
N2 P2 C13 109.47(9)
N2 P2 C7 111.61(9)
C13 P2 C7 105.47(10)
N2 P2 Pd1 94.79(6)
C13 P2 Pd1 117.15(7)
C7 P2 Pd1 117.93(7)
N2 P2 P1 40.30(6)
C13 P2 P1 124.88(7)
C7 P2 P1 126.98(7)
Pd1 P2 P1 54.489(16)
P2 Pd1 P1 71.844(18)
P2 Pd1 Cl1 171.206(19)
P1 Pd1 Cl1 99.41(2)
P2 Pd1 Cl2 95.61(2)
P1 Pd1 Cl2 167.43(2)
Cl1 Pd1 Cl2 93.11(2)

loop_
_geom_bond_atom_site_label_1
_geom_bond_atom_site_label_2
_geom_bond_distance
C1 C6 1.393(3)
C1 C2 1.393(3)
C1 P1 1.807(2)
C2 C3 1.385(3)
C3 C4 1.374(3)
C4 C5 1.372(3)
C5 C6 1.384(3)
C7 C8 1.390(3)
C7 C12 1.394(3)
C7 P2 1.805(2)
C8 C9 1.385(3)
C9 C10 1.376(4)
C10 C11 1.376(4)
C11 C12 1.380(3)
C13 C18 1.385(3)
C13 C14 1.388(3)
C13 P2 1.796(2)
C14 C15 1.380(3)
C15 C16 1.370(4)
C16 C17 1.380(4)
C17 C18 1.375(4)
C19 N1 1.463(3)
C19 C20 1.512(3)
C19 C21 1.513(3)
C22 N2 1.492(3)
C22 C24 1.513(3)
C22 C23 1.515(4)
Cl1 Pd1 2.3539(6)
Cl2 Pd1 2.3663(5)
N1 P1 1.6178(18)
N2 P2 1.6877(16)
N2 P1 1.7042(18)
P1 Pd1 2.2237(4)
P1 P2 2.5958(7)
P2 Pd1 2.2007(5)
